data_4065996
loop_
_publ_author_name
'Jothibasu, Ramasamy'
'Huang, Kuo-Wei'
'Huynh, Han Vinh'

_publ_section_title
;
 Synthesis ofcis- andtrans-Diisothiocyanato&#x2212;Bis(NHC) Complexes of
 Nickel(II) and Applications in the Kumada&#x2212;Corriu Reaction
;
_journal_issue 17
_journal_name_full Organometallics
_journal_page_first 3746
_journal_paper_doi 10.1021/om100241v
_journal_volume 29
_journal_year 2010
_chemical_formula_sum 'C44 H36 N6 Ni S2'
_chemical_formula_weight 771.62
_chemical_name_systematic
; 
 ? 
;
_space_group_IT_number 14
_symmetry_cell_setting monoclinic
_symmetry_space_group_name_Hall '-P 2ybc'
_symmetry_space_group_name_H-M 'P 1 21/c 1'
_atom_sites_solution_hydrogens geom
_atom_sites_solution_primary direct
_atom_sites_solution_secondary difmap
_audit_creation_method SHELXL-97
_cell_angle_alpha 90.00
_cell_angle_beta 106.050(2)
_cell_angle_gamma 90.00
_cell_formula_units_Z 2
_cell_length_a 12.6333(11)
_cell_length_b 18.7005(16)
_cell_length_c 8.4257(7)
_cell_measurement_reflns_used 2083
_cell_measurement_temperature 223(2)
_cell_measurement_theta_max 21.73
_cell_measurement_theta_min 2.74
_cell_volume 1913.0(3)
_computing_cell_refinement 'Bruker SMART'
_computing_data_collection 'Bruker SMART'
_computing_data_reduction 'Bruker SAINT'
_computing_molecular_graphics 'Bruker SHELXTL'
_computing_publication_material 'Bruker SHELXTL'
_computing_structure_refinement 'SHELXL-97 (Sheldrick, 1997)'
_computing_structure_solution 'SHELXS-97 (Sheldrick, 1990)'
_diffrn_ambient_temperature 223(2)
_diffrn_measured_fraction_theta_full 0.998
_diffrn_measured_fraction_theta_max 0.998
_diffrn_measurement_device_type 'CCD area detector'
_diffrn_measurement_method 'phi and omega scans'
_diffrn_radiation_monochromator graphite
_diffrn_radiation_source 'fine-focus sealed tube'
_diffrn_radiation_type MoK\a
_diffrn_radiation_wavelength 0.71073
_diffrn_reflns_av_R_equivalents 0.0473
_diffrn_reflns_av_sigmaI/netI 0.0556
_diffrn_reflns_limit_h_max 16
_diffrn_reflns_limit_h_min -15
_diffrn_reflns_limit_k_max 24
_diffrn_reflns_limit_k_min -24
_diffrn_reflns_limit_l_max 10
_diffrn_reflns_limit_l_min -10
_diffrn_reflns_number 13453
_diffrn_reflns_theta_full 27.50
_diffrn_reflns_theta_max 27.50
_diffrn_reflns_theta_min 1.68
_exptl_absorpt_coefficient_mu 0.657
_exptl_absorpt_correction_T_max 0.9372
_exptl_absorpt_correction_T_min 0.6217
_exptl_absorpt_correction_type multi-scan
_exptl_absorpt_process_details 'Sadabs, (Sheldrick 2001)'
_exptl_crystal_colour Yellow
_exptl_crystal_density_diffrn 1.340
_exptl_crystal_density_meas ?
_exptl_crystal_density_method 'not measured'
_exptl_crystal_description Plate
_exptl_crystal_F_000 804
_exptl_crystal_size_max 0.80
_exptl_crystal_size_mid 0.20
_exptl_crystal_size_min 0.10
_refine_diff_density_max 0.652
_refine_diff_density_min -0.406
_refine_diff_density_rms 0.076
_refine_ls_extinction_method none
_refine_ls_goodness_of_fit_ref 1.034
_refine_ls_hydrogen_treatment constr
_refine_ls_matrix_type full
_refine_ls_number_parameters 241
_refine_ls_number_reflns 4388
_refine_ls_number_restraints 0
_refine_ls_restrained_S_all 1.034
_refine_ls_R_factor_all 0.0784
_refine_ls_R_factor_gt 0.0541
_refine_ls_shift/su_max 0.000
_refine_ls_shift/su_mean 0.000
_refine_ls_structure_factor_coef Fsqd
_refine_ls_weighting_details 'calc w=1/[\s^2^(Fo^2^)+(0.0678P)^2^+0.0000P] where P=(Fo^2^+2Fc^2^)/3'
_refine_ls_weighting_scheme calc
_refine_ls_wR_factor_gt 0.1208
_refine_ls_wR_factor_ref 0.1313
_reflns_number_gt 3242
_reflns_number_total 4388
_reflns_threshold_expression >2sigma(I)
_cod_data_source_file om100241v_si_002.cif
_cod_data_source_block trans-2c
_cod_depositor_comments
;
The following automatic conversions were performed:

'_symmetry_cell_setting' value 'Monoclinic' changed to 'monoclinic'
according to /home/saulius/struct/CIF-dictionaries/cif_core.dic
dictionary named 'cif_core.dic' version 2.4.1 from
2010-06-29.

'_exptl_absorpt_correction_type' value 'Multi-scan'
changed to 'multi-scan' according to
/home/saulius/struct/CIF-dictionaries/cif_core.dic dictionary named
'cif_core.dic' version 2.4.1 from 2010-06-29.

Automatic conversion script
Id: cif_fix_values 1715 2011-07-08 13:25:40Z adriana 

The following automatic conversions were performed:

'_exptl_crystal_density_meas' value 'not measured' was changed to '?'
- the value is perceived as not measured.

Automatic conversion script
Id: cif_fix_values 3008 2015-01-20 13:52:24Z robertas 

The following automatic conversions were performed:

'_refine_ls_hydrogen_treatment' value 'contr' was replaced with the
value 'constr' as specified in the replacement file
'src/cod-tools/trunk/data/replacement-values/replacement_values.lst'.

Automatic conversion script
Id: cif_fix_values 5376 2017-05-30 11:51:03Z andrius 
;
_cod_original_sg_symbol_H-M P2(1)/c
_cod_database_code 4065996

loop_
_symmetry_equiv_pos_as_xyz
'x, y, z'
'-x, y+1/2, -z+1/2'
'-x, -y, -z'
'x, -y-1/2, z-1/2'

loop_
_atom_site_label
_atom_site_type_symbol
_atom_site_fract_x
_atom_site_fract_y
_atom_site_fract_z
_atom_site_U_iso_or_equiv
_atom_site_adp_type
_atom_site_occupancy
_atom_site_symmetry_multiplicity
_atom_site_calc_flag
_atom_site_refinement_flags
Ni1 Ni 1.0000 0.0000 0.0000 0.02657(15) Uani 1 2 d S
S1 S 1.18571(6) 0.03327(4) 0.54585(9) 0.0456(2) Uani 1 1 d .
N1 N 1.02107(16) 0.15473(10) -0.0542(2) 0.0282(5) Uani 1 1 d .
N2 N 0.87964(16) 0.12964(11) 0.0330(2) 0.0288(5) Uani 1 1 d .
N3 N 1.05865(18) 0.00811(11) 0.2258(3) 0.0339(5) Uani 1 1 d .
C1 C 0.9650(2) 0.09986(13) -0.0106(3) 0.0280(5) Uani 1 1 d .
C2 C 0.9720(2) 0.22010(13) -0.0374(3) 0.0287(5) Uani 1 1 d .
C3 C 1.0000(2) 0.29035(14) -0.0616(3) 0.0362(6) Uani 1 1 d .
H3 H 1.0629 0.3016 -0.0956 0.043 Uiso 1 1 calc R
C4 C 0.9304(2) 0.34289(14) -0.0331(3) 0.0421(7) Uani 1 1 d .
H4 H 0.9465 0.3911 -0.0481 0.050 Uiso 1 1 calc R
C5 C 0.8382(3) 0.32654(15) 0.0169(3) 0.0444(7) Uani 1 1 d .
H5 H 0.7928 0.3640 0.0336 0.053 Uiso 1 1 calc R
C6 C 0.8101(2) 0.25661(15) 0.0434(3) 0.0401(7) Uani 1 1 d .
H6 H 0.7471 0.2456 0.0775 0.048 Uiso 1 1 calc R
C7 C 0.8807(2) 0.20379(13) 0.0164(3) 0.0306(6) Uani 1 1 d .
C8 C 1.1169(2) 0.14667(14) -0.1196(3) 0.0340(6) Uani 1 1 d .
H8A H 1.1078 0.1786 -0.2146 0.041 Uiso 1 1 calc R
H8B H 1.1186 0.0975 -0.1591 0.041 Uiso 1 1 calc R
C9 C 1.2254(2) 0.16279(13) 0.0040(3) 0.0319(6) Uani 1 1 d .
C10 C 1.2707(2) 0.11530(16) 0.1290(4) 0.0453(7) Uani 1 1 d .
H10 H 1.2322 0.0734 0.1397 0.054 Uiso 1 1 calc R
C11 C 1.3720(3) 0.1287(2) 0.2386(4) 0.0587(9) Uani 1 1 d .
H11 H 1.4024 0.0955 0.3226 0.070 Uiso 1 1 calc R
C12 C 1.4282(2) 0.1893(2) 0.2262(4) 0.0598(9) Uani 1 1 d .
H12 H 1.4967 0.1984 0.3026 0.072 Uiso 1 1 calc R
C13 C 1.3853(3) 0.23710(19) 0.1028(5) 0.0634(10) Uani 1 1 d .
H13 H 1.4245 0.2789 0.0938 0.076 Uiso 1 1 calc R
C14 C 1.2836(2) 0.22410(16) -0.0095(4) 0.0512(8) Uani 1 1 d .
H14 H 1.2543 0.2570 -0.0947 0.061 Uiso 1 1 calc R
C15 C 0.7946(2) 0.08954(14) 0.0820(3) 0.0343(6) Uani 1 1 d .
H15A H 0.7822 0.1117 0.1808 0.041 Uiso 1 1 calc R
H15B H 0.8208 0.0407 0.1111 0.041 Uiso 1 1 calc R
C16 C 0.6864(2) 0.08650(13) -0.0515(3) 0.0320(6) Uani 1 1 d .
C17 C 0.5887(2) 0.08998(18) -0.0106(4) 0.0535(8) Uani 1 1 d .
H17 H 0.5895 0.0964 0.1004 0.064 Uiso 1 1 calc R
C18 C 0.4893(3) 0.0841(2) -0.1303(5) 0.0649(10) Uani 1 1 d .
H18 H 0.4230 0.0864 -0.1003 0.078 Uiso 1 1 calc R
C19 C 0.4869(2) 0.07513(17) -0.2921(4) 0.0557(9) Uani 1 1 d .
H19 H 0.4191 0.0712 -0.3734 0.067 Uiso 1 1 calc R
C20 C 0.5832(2) 0.07176(17) -0.3357(4) 0.0533(8) Uani 1 1 d .
H20 H 0.5819 0.0659 -0.4471 0.064 Uiso 1 1 calc R
C21 C 0.6831(2) 0.07696(16) -0.2150(4) 0.0429(7) Uani 1 1 d .
H21 H 0.7493 0.0739 -0.2452 0.051 Uiso 1 1 calc R
C22 C 1.1106(2) 0.01907(13) 0.3586(3) 0.0298(6) Uani 1 1 d .

loop_
_atom_site_aniso_label
_atom_site_aniso_U_11
_atom_site_aniso_U_22
_atom_site_aniso_U_33
_atom_site_aniso_U_23
_atom_site_aniso_U_13
_atom_site_aniso_U_12
Ni1 0.0282(3) 0.0262(2) 0.0218(3) -0.00122(18) 0.00116(18) 0.00023(18)
S1 0.0458(4) 0.0581(5) 0.0271(4) -0.0059(3) 0.0001(3) -0.0052(4)
N1 0.0294(11) 0.0288(11) 0.0239(11) -0.0013(9) 0.0032(9) -0.0009(8)
N2 0.0288(11) 0.0308(11) 0.0247(11) 0.0009(9) 0.0042(9) 0.0017(9)
N3 0.0373(13) 0.0339(12) 0.0267(12) -0.0052(9) 0.0024(10) -0.0010(9)
C1 0.0266(12) 0.0346(13) 0.0181(13) -0.0019(10) -0.0018(10) -0.0025(10)
C2 0.0315(13) 0.0308(13) 0.0187(13) -0.0019(10) -0.0018(10) 0.0005(10)
C3 0.0394(15) 0.0349(14) 0.0285(14) 0.0013(12) -0.0005(11) -0.0014(11)
C4 0.0531(18) 0.0303(14) 0.0357(16) -0.0020(12) 0.0003(14) 0.0011(12)
C5 0.0575(19) 0.0358(15) 0.0349(16) -0.0044(12) 0.0044(14) 0.0162(13)
C6 0.0398(16) 0.0441(16) 0.0352(16) -0.0032(13) 0.0083(13) 0.0092(13)
C7 0.0358(14) 0.0294(13) 0.0222(13) -0.0012(10) 0.0007(11) 0.0034(10)
C8 0.0364(14) 0.0357(14) 0.0307(15) -0.0013(11) 0.0105(12) -0.0004(11)
C9 0.0312(14) 0.0348(13) 0.0322(15) -0.0019(11) 0.0129(11) -0.0009(11)
C10 0.0387(16) 0.0508(18) 0.0436(18) 0.0109(14) 0.0069(13) -0.0066(13)
C11 0.0423(18) 0.087(2) 0.0415(19) 0.0138(18) 0.0019(14) -0.0009(17)
C12 0.0333(17) 0.095(3) 0.048(2) -0.020(2) 0.0057(15) -0.0099(17)
C13 0.0463(19) 0.061(2) 0.082(3) -0.007(2) 0.0163(19) -0.0206(17)
C14 0.0422(18) 0.0453(17) 0.065(2) 0.0099(15) 0.0129(16) -0.0062(13)
C15 0.0337(14) 0.0400(14) 0.0299(15) 0.0049(12) 0.0100(11) 0.0001(11)
C16 0.0306(14) 0.0294(13) 0.0361(15) 0.0039(11) 0.0095(11) 0.0023(10)
C17 0.0392(17) 0.076(2) 0.049(2) -0.0049(17) 0.0178(15) 0.0028(15)
C18 0.0305(17) 0.099(3) 0.069(3) 0.004(2) 0.0191(17) 0.0041(17)
C19 0.0330(17) 0.064(2) 0.060(2) 0.0021(17) -0.0042(15) -0.0032(14)
C20 0.0427(18) 0.072(2) 0.0404(19) 0.0010(16) 0.0027(14) -0.0008(16)
C21 0.0313(15) 0.0616(19) 0.0359(17) 0.0027(14) 0.0095(12) 0.0054(13)
C22 0.0309(14) 0.0289(13) 0.0305(15) -0.0004(11) 0.0097(11) 0.0011(10)

loop_
_atom_type_symbol
_atom_type_description
_atom_type_scat_dispersion_real
_atom_type_scat_dispersion_imag
_atom_type_scat_source
C C 0.0033 0.0016 'International Tables Vol C Tables 4.2.6.8 and 6.1.1.4'
H H 0.0000 0.0000 'International Tables Vol C Tables 4.2.6.8 and 6.1.1.4'
N N 0.0061 0.0033 'International Tables Vol C Tables 4.2.6.8 and 6.1.1.4'
S S 0.1246 0.1234 'International Tables Vol C Tables 4.2.6.8 and 6.1.1.4'
Ni Ni 0.3393 1.1124 'International Tables Vol C Tables 4.2.6.8 and 6.1.1.4'

loop_
_geom_angle_atom_site_label_1
_geom_angle_atom_site_label_2
_geom_angle_atom_site_label_3
_geom_angle
_geom_angle_site_symmetry_1
_geom_angle_site_symmetry_3
N3 Ni1 N3 179.998(1) 3_755 .
N3 Ni1 C1 90.60(9) 3_755 .
N3 Ni1 C1 89.40(9) . .
N3 Ni1 C1 89.40(9) 3_755 3_755
N3 Ni1 C1 90.60(9) . 3_755
C1 Ni1 C1 179.999(1) . 3_755
C1 N1 C2 110.8(2) . .
C1 N1 C8 124.8(2) . .
C2 N1 C8 124.3(2) . .
C1 N2 C7 110.6(2) . .
C1 N2 C15 124.8(2) . .
C7 N2 C15 124.6(2) . .
C22 N3 Ni1 167.6(2) . .
N2 C1 N1 106.2(2) . .
N2 C1 Ni1 125.47(18) . .
N1 C1 Ni1 128.30(19) . .
C7 C2 C3 121.7(2) . .
C7 C2 N1 105.9(2) . .
C3 C2 N1 132.4(2) . .
C4 C3 C2 116.5(3) . .
C5 C4 C3 121.8(3) . .
C4 C5 C6 122.2(3) . .
C5 C6 C7 116.0(3) . .
C2 C7 C6 121.8(2) . .
C2 C7 N2 106.5(2) . .
C6 C7 N2 131.7(2) . .
N1 C8 C9 114.0(2) . .
C10 C9 C14 118.7(3) . .
C10 C9 C8 120.4(2) . .
C14 C9 C8 120.8(2) . .
C9 C10 C11 120.6(3) . .
C12 C11 C10 120.6(3) . .
C11 C12 C13 120.0(3) . .
C12 C13 C14 120.1(3) . .
C9 C14 C13 120.0(3) . .
N2 C15 C16 113.1(2) . .
C17 C16 C21 118.5(3) . .
C17 C16 C15 120.1(3) . .
C21 C16 C15 121.3(2) . .
C16 C17 C18 120.8(3) . .
C19 C18 C17 120.3(3) . .
C18 C19 C20 119.9(3) . .
C19 C20 C21 119.8(3) . .
C16 C21 C20 120.8(3) . .
N3 C22 S1 178.9(3) . .

loop_
_geom_bond_atom_site_label_1
_geom_bond_atom_site_label_2
_geom_bond_distance
_geom_bond_site_symmetry_2
Ni1 N3 1.848(2) 3_755
Ni1 N3 1.848(2) .
Ni1 C1 1.915(2) .
Ni1 C1 1.916(2) 3_755
S1 C22 1.622(3) .
N1 C1 1.354(3) .
N1 C2 1.396(3) .
N1 C8 1.469(3) .
N2 C1 1.352(3) .
N2 C7 1.394(3) .
N2 C15 1.461(3) .
N3 C22 1.148(3) .
C2 C7 1.385(3) .
C2 C3 1.390(3) .
C3 C4 1.383(4) .
C4 C5 1.378(4) .
C5 C6 1.389(4) .
C6 C7 1.391(3) .
C8 C9 1.505(4) .
C9 C10 1.375(4) .
C9 C14 1.383(4) .
C10 C11 1.378(4) .
C11 C12 1.358(5) .
C12 C13 1.364(5) .
C13 C14 1.391(4) .
C15 C16 1.512(3) .
C16 C17 1.372(4) .
C16 C21 1.379(4) .
C17 C18 1.381(4) .
C18 C19 1.366(5) .
C19 C20 1.366(4) .
C20 C21 1.388(4) .
